data_7106969
loop_
_publ_author_name
'Guo-Ping Yong.'
'Wen-Long She'
'Yi-Man Zhang'
'Ying-Zhou Li'

_publ_section_title
;
 From zwitterionic radical to neutral radical with unusual magnetic
 properties: First K-promoted air oxidative ring opening reaction of
 aromatic N-heterocycle
;
_journal_name_full Chem.Commun.
_journal_page_first 11766
_journal_paper_doi 10.1039/c1cc14420k
_journal_volume 47
_journal_year 2011
_chemical_formula_sum 'C14 H10 N4 O2'
_chemical_formula_weight 266.26
_chemical_name_systematic
;
?
;
_space_group_IT_number 29
_symmetry_cell_setting orthorhombic
_symmetry_space_group_name_Hall 'P 2c -2ac'
_symmetry_space_group_name_H-M 'P c a 21'
_atom_sites_solution_hydrogens geom
_atom_sites_solution_primary direct
_atom_sites_solution_secondary difmap
_audit_creation_method SHELXL-97
_cell_angle_alpha 90.00
_cell_angle_beta 90.00
_cell_angle_gamma 90.00
_cell_formula_units_Z 4
_cell_length_a 27.0027(16)
_cell_length_b 3.8705(2)
_cell_length_c 11.6121(7)
_cell_measurement_reflns_used 1873
_cell_measurement_temperature 293(2)
_cell_measurement_theta_max 62.6935
_cell_measurement_theta_min 3.2699
_cell_volume 1213.63(12)
_computing_cell_refinement 'CrysAlisPro (Oxford Diffraction Ltd.)'
_computing_data_collection 'CrysAlisPro (Oxford Diffraction Ltd.)'
_computing_data_reduction 'CrysAlisPro (Oxford Diffraction Ltd.)'
_computing_molecular_graphics 'Ortep-3 (L. J. Farrugia, 2001)'
_computing_publication_material SHELXL-97
_computing_structure_refinement 'SHELXL-97 (Sheldrick, 1997)'
_computing_structure_solution 'SHELXS-97 (Sheldrick, 1997)'
_diffrn_ambient_temperature 293(2)
_diffrn_measured_fraction_theta_full 0.986
_diffrn_measured_fraction_theta_max 0.987
_diffrn_measurement_device_type 'Xcalibur, Sapphire3, Gemini ultra'
_diffrn_measurement_method '\w scans'
_diffrn_radiation_monochromator mirror
_diffrn_radiation_source 'Enhance Ultra (Cu) X-ray Source'
_diffrn_radiation_type CuK\a
_diffrn_radiation_wavelength 1.54184
_diffrn_reflns_av_R_equivalents 0.0317
_diffrn_reflns_av_sigmaI/netI 0.0249
_diffrn_reflns_limit_h_max 30
_diffrn_reflns_limit_h_min -31
_diffrn_reflns_limit_k_max 2
_diffrn_reflns_limit_k_min -4
_diffrn_reflns_limit_l_max 12
_diffrn_reflns_limit_l_min -13
_diffrn_reflns_number 2353
_diffrn_reflns_theta_full 62.81
_diffrn_reflns_theta_max 62.81
_diffrn_reflns_theta_min 3.27
_exptl_absorpt_coefficient_mu 0.845
_exptl_absorpt_correction_T_max 0.803
_exptl_absorpt_correction_T_min 0.788
_exptl_absorpt_correction_type multi-scan
_exptl_absorpt_process_details
;
CrysAlisPro, Oxford Diffraction Ltd.,
Version 1.171.33.46 (release 27-08-2009 CrysAlis171 .NET)
(compiled Aug 27 2009,17:19:36)
Empirical absorption correction using spherical harmonics,
implemented in SCALE3 ABSPACK scaling algorithm.
;
_exptl_crystal_colour yellow
_exptl_crystal_density_diffrn 1.457
_exptl_crystal_density_method 'not measured'
_exptl_crystal_description block
_exptl_crystal_F_000 552
_exptl_crystal_size_max 0.34
_exptl_crystal_size_mid 0.30
_exptl_crystal_size_min 0.26
_refine_diff_density_max 0.234
_refine_diff_density_min -0.180
_refine_diff_density_rms 0.048
_refine_ls_abs_structure_details 'Flack H D (1983), Acta Cryst. A39, 876-881'
_refine_ls_abs_structure_Flack 0.2(6)
_refine_ls_extinction_method none
_refine_ls_goodness_of_fit_ref 1.024
_refine_ls_hydrogen_treatment mixed
_refine_ls_matrix_type full
_refine_ls_number_parameters 185
_refine_ls_number_reflns 1359
_refine_ls_number_restraints 2
_refine_ls_restrained_S_all 1.023
_refine_ls_R_factor_all 0.0478
_refine_ls_R_factor_gt 0.0448
_refine_ls_shift/su_max 0.000
_refine_ls_shift/su_mean 0.000
_refine_ls_structure_factor_coef Fsqd
_refine_ls_weighting_details 'calc w=1/[\s^2^(Fo^2^)+(0.0331P)^2^+0.9850P] where P=(Fo^2^+2Fc^2^)/3'
_refine_ls_weighting_scheme calc
_refine_ls_wR_factor_gt 0.1049
_refine_ls_wR_factor_ref 0.1061
_reflns_number_gt 1249
_reflns_number_total 1359
_reflns_threshold_expression >2sigma(I)
_cod_data_source_file c1cc14420k.txt
_cod_data_source_block 1
_cod_database_code 7106969

loop_
_symmetry_equiv_pos_as_xyz
'x, y, z'
'-x, -y, z+1/2'
'-x+1/2, y, z+1/2'
'x+1/2, -y, z'

loop_
_atom_site_label
_atom_site_type_symbol
_atom_site_fract_x
_atom_site_fract_y
_atom_site_fract_z
_atom_site_U_iso_or_equiv
_atom_site_adp_type
_atom_site_occupancy
_atom_site_symmetry_multiplicity
_atom_site_calc_flag
_atom_site_refinement_flags
O2 O 0.85630(10) 0.7766(10) 0.1347(2) 0.0706(9) Uani 1 1 d .
N1 N 0.72535(10) 0.3685(8) 0.3347(2) 0.0447(8) Uani 1 1 d .
N2 N 0.76365(11) 0.4581(9) 0.1658(3) 0.0538(8) Uani 1 1 d .
N3 N 0.91219(12) 1.0348(10) 0.2974(3) 0.0537(8) Uani 1 1 d D
O1 O 0.86073(10) 0.8039(9) 0.4337(3) 0.0662(8) Uani 1 1 d .
C14 C 0.68842(13) 0.2527(11) 0.4068(3) 0.0536(10) Uani 1 1 d .
H14 H 0.6906 0.2829 0.4861 0.064 Uiso 1 1 calc R
C11 C 0.68159(14) 0.1627(12) 0.1683(4) 0.0587(11) Uani 1 1 d .
H11 H 0.6788 0.1308 0.0892 0.070 Uiso 1 1 calc R
C8 C 0.79187(12) 0.5824(10) 0.2551(3) 0.0451(9) Uani 1 1 d .
C10 C 0.72363(14) 0.3300(11) 0.2153(3) 0.0481(10) Uani 1 1 d .
C2 C 1.03376(17) 1.4070(13) 0.4706(4) 0.0691(13) Uani 1 1 d .
H2 H 1.0625 1.4905 0.5049 0.083 Uiso 1 1 calc R
C5 C 0.95241(13) 1.1602(10) 0.3631(4) 0.0507(10) Uani 1 1 d .
C9 C 0.76889(12) 0.5319(10) 0.3594(4) 0.0480(9) Uani 1 1 d .
H9 H 0.7806 0.5957 0.4317 0.058 Uiso 1 1 calc R
C4 C 0.95406(16) 1.1559(13) 0.4823(4) 0.0641(12) Uani 1 1 d .
H4 H 0.9275 1.0723 0.5250 0.077 Uiso 1 1 calc R
N4 N 0.98848(11) 1.2886(9) 0.2979(3) 0.0609(9) Uani 1 1 d .
C7 C 0.83960(13) 0.7413(11) 0.2312(3) 0.0501(9) Uani 1 1 d .
C13 C 0.64914(13) 0.0949(12) 0.3593(4) 0.0548(10) Uani 1 1 d .
H13 H 0.6239 0.0139 0.4065 0.066 Uiso 1 1 calc R
C6 C 0.87164(13) 0.8658(10) 0.3333(3) 0.0501(9) Uani 1 1 d .
C3 C 0.99569(18) 1.2778(14) 0.5358(4) 0.0723(14) Uani 1 1 d .
H3 H 0.9981 1.2730 0.6156 0.087 Uiso 1 1 calc R
C12 C 0.64555(15) 0.0501(12) 0.2395(4) 0.0591(11) Uani 1 1 d .
H12 H 0.6179 -0.0591 0.2088 0.071 Uiso 1 1 calc R
C1 C 1.02817(15) 1.4091(13) 0.3541(5) 0.0663(12) Uani 1 1 d .
H1 H 1.0538 1.5012 0.3104 0.080 Uiso 1 1 calc R
H5 H 0.9182(17) 1.040(13) 0.2212(18) 0.079(16) Uiso 1 1 d D

loop_
_atom_site_aniso_label
_atom_site_aniso_U_11
_atom_site_aniso_U_22
_atom_site_aniso_U_33
_atom_site_aniso_U_23
_atom_site_aniso_U_13
_atom_site_aniso_U_12
O2 0.0667(17) 0.103(3) 0.0423(17) -0.0023(18) 0.0052(15) -0.0162(17)
N1 0.0450(15) 0.0513(17) 0.0377(17) 0.0002(15) -0.0015(14) 0.0031(14)
N2 0.0552(17) 0.065(2) 0.0415(16) -0.0083(19) -0.0006(16) -0.0031(15)
N3 0.0534(17) 0.064(2) 0.0435(19) 0.0013(19) 0.0022(15) -0.0061(15)
O1 0.0635(15) 0.092(2) 0.0433(16) -0.0045(18) 0.0047(14) -0.0144(16)
C14 0.060(2) 0.061(2) 0.039(2) 0.001(2) 0.0028(18) 0.001(2)
C11 0.062(2) 0.069(3) 0.045(2) -0.010(2) -0.010(2) -0.008(2)
C8 0.0466(17) 0.051(2) 0.038(2) -0.0019(18) 0.0000(16) 0.0038(16)
C10 0.053(2) 0.056(3) 0.035(2) -0.0006(19) -0.0004(17) 0.0034(19)
C2 0.059(2) 0.068(3) 0.081(4) -0.009(3) -0.013(2) -0.001(2)
C5 0.047(2) 0.053(2) 0.052(2) -0.002(2) 0.0005(19) 0.0026(17)
C9 0.0475(17) 0.056(2) 0.0404(19) -0.005(2) -0.0028(17) 0.0017(16)
C4 0.060(2) 0.080(3) 0.052(3) -0.001(3) 0.002(2) -0.010(2)
N4 0.0546(18) 0.068(2) 0.060(2) 0.000(2) 0.0049(18) -0.0087(17)
C7 0.0488(19) 0.059(2) 0.042(2) -0.0011(19) 0.0042(18) 0.0068(18)
C13 0.0478(19) 0.060(2) 0.057(2) 0.001(2) 0.003(2) -0.0053(18)
C6 0.0481(19) 0.055(2) 0.047(2) 0.002(2) 0.0059(17) 0.0058(18)
C3 0.074(3) 0.085(4) 0.058(3) -0.010(3) -0.009(2) 0.000(3)
C12 0.056(2) 0.062(3) 0.060(3) -0.001(2) -0.010(2) -0.007(2)
C1 0.054(2) 0.065(3) 0.080(3) 0.006(3) 0.005(2) -0.009(2)

loop_
_atom_type_symbol
_atom_type_description
_atom_type_scat_dispersion_real
_atom_type_scat_dispersion_imag
_atom_type_scat_source
C C 0.0181 0.0091 'International Tables Vol C Tables 4.2.6.8 and 6.1.1.4'
H H 0.0000 0.0000 'International Tables Vol C Tables 4.2.6.8 and 6.1.1.4'
N N 0.0311 0.0180 'International Tables Vol C Tables 4.2.6.8 and 6.1.1.4'
O O 0.0492 0.0322 'International Tables Vol C Tables 4.2.6.8 and 6.1.1.4'

loop_
_geom_angle_atom_site_label_1
_geom_angle_atom_site_label_2
_geom_angle_atom_site_label_3
_geom_angle
C9 N1 C14 130.2(3)
C9 N1 C10 106.7(3)
C14 N1 C10 123.1(3)
C10 N2 C8 104.9(3)
C6 N3 C5 128.9(4)
C13 C14 N1 118.0(4)
C12 C11 C10 119.3(4)
N2 C8 C9 111.4(3)
N2 C8 C7 119.7(3)
C9 C8 C7 128.9(4)
N2 C10 N1 111.4(4)
N2 C10 C11 131.3(4)
N1 C10 C11 117.3(4)
C1 C2 C3 117.9(4)
N4 C5 C4 123.4(4)
N4 C5 N3 112.6(4)
C4 C5 N3 124.0(4)
N1 C9 C8 105.6(4)
C3 C4 C5 118.4(4)
C5 N4 C1 116.0(4)
O2 C7 C8 123.5(4)
O2 C7 C6 117.7(3)
C8 C7 C6 118.8(3)
C14 C13 C12 121.2(4)
O1 C6 N3 125.9(4)
O1 C6 C7 122.3(3)
N3 C6 C7 111.8(3)
C4 C3 C2 119.4(5)
C11 C12 C13 121.1(4)
N4 C1 C2 124.9(5)

loop_
_geom_bond_atom_site_label_1
_geom_bond_atom_site_label_2
_geom_bond_distance
O2 C7 1.216(5)
N1 C9 1.366(5)
N1 C14 1.377(5)
N1 C10 1.395(4)
N2 C10 1.320(5)
N2 C8 1.373(5)
N3 C6 1.342(5)
N3 C5 1.413(5)
O1 C6 1.226(5)
C14 C13 1.342(5)
C11 C12 1.349(6)
C11 C10 1.416(5)
C8 C9 1.376(5)
C8 C7 1.455(5)
C2 C1 1.361(7)
C2 C3 1.371(7)
C5 N4 1.330(5)
C5 C4 1.385(6)
C4 C3 1.368(7)
N4 C1 1.339(6)
C7 C6 1.545(5)
C13 C12 1.405(6)
